data_7239962
loop_
_publ_author_name
'Bae, Gi Hun'
'Kim, Suzi'
'Lee, Na Keum'
'Dagar, Anuradha'
'Lee, Jeong Hwa'
'Lee, Jeeyeon'
'Kim, Ikyon'

_publ_section_title
;
 Facile approach to benzo[d]imidazole-pyrrolo[1,2-a]pyrazine hybrid
 structures through double cyclodehydration and aromatization and their
 unique optical properties with blue emission
;
_journal_issue 12
_journal_name_full 'RSC Advances'
_journal_page_first 7265
_journal_page_last 7288
_journal_paper_doi 10.1039/D0RA01140A
_journal_volume 10
_journal_year 2020
_chemical_formula_moiety 'C19 H12 F N3'
_chemical_formula_sum 'C19 H12 F N3'
_chemical_formula_weight 301.32
_space_group_crystal_system monoclinic
_space_group_IT_number 14
_space_group_name_Hall '-P 2yn'
_space_group_name_H-M_alt 'P 1 21/n 1'
_atom_sites_solution_hydrogens geom
_atom_sites_solution_primary dual
_audit_creation_date 2019-04-15
_audit_creation_method
;
Olex2 1.2
(compiled 2018.05.29 svn.r3508 for OlexSys, GUI svn.r5506)
;
_audit_update_record
;
2019-05-29 deposited with the CCDC.	2020-02-11 downloaded from the CCDC.
;
_cell_angle_alpha 90
_cell_angle_beta 96.930(6)
_cell_angle_gamma 90
_cell_formula_units_Z 4
_cell_length_a 10.5685(6)
_cell_length_b 8.4986(6)
_cell_length_c 16.7749(14)
_cell_measurement_reflns_used 2833
_cell_measurement_temperature 292.08(10)
_cell_measurement_theta_max 22.2400
_cell_measurement_theta_min 3.0720
_cell_volume 1495.67(19)
_computing_cell_refinement 'CrysAlisPro 1.171.39.29d (Rigaku OD, 2017)'
_computing_data_collection 'CrysAlisPro 1.171.39.29d (Rigaku OD, 2017)'
_computing_data_reduction 'CrysAlisPro 1.171.39.29d (Rigaku OD, 2017)'
_computing_molecular_graphics 'Olex2 (Dolomanov et al., 2009)'
_computing_publication_material 'Olex2 (Dolomanov et al., 2009)'
_computing_structure_refinement 'ShelXL (Sheldrick, 2015)'
_computing_structure_solution 'ShelXT (Sheldrick, 2015)'
_diffrn_ambient_environment air
_diffrn_ambient_temperature 292.08(10)
_diffrn_detector 'CCD plate'
_diffrn_detector_area_resol_mean 5.2262
_diffrn_detector_type AtlasS2
_diffrn_measured_fraction_theta_full 1.000
_diffrn_measured_fraction_theta_max 0.889
_diffrn_measurement_details
;
List of Runs (angles in degrees, time in seconds):

  # Type    Start    End  Width  t~exp~   \w     \q     \k     \f   Frames
#--------------------------------------------------------------------------
  1  \w    -25.00   0.00   1.00    1.83    --  -11.04 -91.00   2.00   25
  2  \w    -45.00 -20.00   1.00    1.83    --  -11.04  91.00 115.00   25
  3  \w    -14.00  11.00   1.00    1.83    --   11.51 -91.00   2.00   25
  4  \w    -16.00  10.00   1.00    1.83    --  -11.04 -99.00 -90.00   26
  5  \w    -87.00  15.00   1.00    1.83    --  -11.04 -77.00-120.00  102
  6  \w    -50.00  -3.00   1.00    1.83    --  -11.04 -38.00 120.00   47
  7  \w    -12.00  84.00   1.00    1.83    --   11.51  38.00-180.00   96
  8  \w    -60.00  36.00   1.00    1.83    --   11.51 -38.00  90.00   96
;
_diffrn_measurement_device 'four-circle diffractometer'
_diffrn_measurement_device_type 'SuperNova, Dual, Cu at home/near, AtlasS2'
_diffrn_measurement_method '\w scans'
_diffrn_orient_matrix_type 'CrysAlisPro convention (1999,Acta A55,543-557)'
_diffrn_orient_matrix_UB_11 0.0067258000
_diffrn_orient_matrix_UB_12 -0.0735470000
_diffrn_orient_matrix_UB_13 0.0200025000
_diffrn_orient_matrix_UB_21 -0.0257459000
_diffrn_orient_matrix_UB_22 0.0329828000
_diffrn_orient_matrix_UB_23 0.0333954000
_diffrn_orient_matrix_UB_31 -0.0621760000
_diffrn_orient_matrix_UB_32 -0.0216436000
_diffrn_orient_matrix_UB_33 -0.0172588000
_diffrn_radiation_monochromator mirror
_diffrn_radiation_probe x-ray
_diffrn_radiation_type MoK\a
_diffrn_radiation_wavelength 0.71073
_diffrn_reflns_av_R_equivalents 0.0568
_diffrn_reflns_av_unetI/netI 0.0594
_diffrn_reflns_Laue_measured_fraction_full 1.000
_diffrn_reflns_Laue_measured_fraction_max 0.889
_diffrn_reflns_limit_h_max 14
_diffrn_reflns_limit_h_min -14
_diffrn_reflns_limit_k_max 11
_diffrn_reflns_limit_k_min -11
_diffrn_reflns_limit_l_max 21
_diffrn_reflns_limit_l_min -22
_diffrn_reflns_number 17305
_diffrn_reflns_point_group_measured_fraction_full 1.000
_diffrn_reflns_point_group_measured_fraction_max 0.889
_diffrn_reflns_theta_full 25.242
_diffrn_reflns_theta_max 29.579
_diffrn_reflns_theta_min 2.166
_diffrn_source 'micro-focus sealed X-ray tube'
_diffrn_source_type 'SuperNova (Mo) X-ray Source'
_exptl_absorpt_coefficient_mu 0.090
_exptl_absorpt_correction_T_max 1.00000
_exptl_absorpt_correction_T_min 0.78762
_exptl_absorpt_correction_type multi-scan
_exptl_absorpt_process_details
;
CrysAlisPro 1.171.39.29d (Rigaku Oxford Diffraction, 2017)
Empirical absorption correction using spherical harmonics,
 implemented in SCALE3 ABSPACK scaling algorithm.
;
_exptl_crystal_colour 'metallic light yellow'
_exptl_crystal_colour_lustre metallic
_exptl_crystal_colour_modifier light
_exptl_crystal_colour_primary yellow
_exptl_crystal_density_diffrn 1.338
_exptl_crystal_description block
_exptl_crystal_F_000 624
_exptl_crystal_size_max 0.407
_exptl_crystal_size_mid 0.281
_exptl_crystal_size_min 0.247
_refine_diff_density_max 0.133
_refine_diff_density_min -0.141
_refine_diff_density_rms 0.034
_refine_ls_extinction_coef 0.0079(14)
_refine_ls_extinction_expression Fc^*^=kFc[1+0.001xFc^2^\l^3^/sin(2\q)]^-1/4^
_refine_ls_extinction_method 'SHELXL-2017/1 (Sheldrick 2017)'
_refine_ls_goodness_of_fit_ref 1.030
_refine_ls_hydrogen_treatment constr
_refine_ls_matrix_type full
_refine_ls_number_parameters 209
_refine_ls_number_reflns 3729
_refine_ls_number_restraints 0
_refine_ls_restrained_S_all 1.030
_refine_ls_R_factor_all 0.1375
_refine_ls_R_factor_gt 0.0571
_refine_ls_shift/su_max 0.001
_refine_ls_shift/su_mean 0.000
_refine_ls_structure_factor_coef Fsqd
_refine_ls_weighting_details 'w=1/[\s^2^(Fo^2^)+(0.0484P)^2^+0.2295P] where P=(Fo^2^+2Fc^2^)/3'
_refine_ls_weighting_scheme calc
_refine_ls_wR_factor_gt 0.1182
_refine_ls_wR_factor_ref 0.1534
_reflns_Friedel_coverage 0.000
_reflns_number_gt 1865
_reflns_number_total 3729
_reflns_threshold_expression 'I > 2\s(I)'
_cod_data_source_file d0ra01140a2.cif
_cod_data_source_block exp_1357-2
_cod_depositor_comments 'Adding full bibliography for 7239962.cif.'
_cod_database_code 7239962
_shelx_shelxl_version_number 2017/1
_chemical_oxdiff_formula 'C19 H12 F N3'
_chemical_oxdiff_usercomment BP-008
_shelx_space_group_comment
;
The symmetry employed for this shelxl refinement is uniquely defined
by the following loop, which should always be used as a source of
symmetry information in preference to the above space-group names.
They are only intended as comments.
;
_shelx_estimated_absorpt_t_max 0.978
_shelx_estimated_absorpt_t_min 0.964
_reflns_odcompleteness_completeness 99.94
_reflns_odcompleteness_iscentric 1
_reflns_odcompleteness_theta 26.32
_olex2_refinement_description
;
1. Fixed Uiso
 At 1.2 times of:
  All C(H) groups
2.a Aromatic/amide H refined with riding coordinates:
 C23(H00B), C3(H00C), C6(H00D), C21(H00E), C12(H00F), C19(H00G), C22(H00H),
 C15(H00I), C7(H00K), C20(H00L), C16(H00M), C17(H00N)
;
_olex2_submission_special_instructions 'No special instructions were received'
_oxdiff_exptl_absorpt_empirical_details
;
Empirical correction (ABSPACK) includes:
- Absorption correction using spherical harmonics
- Frame scaling
;
_oxdiff_exptl_absorpt_empirical_full_max 1.286
_oxdiff_exptl_absorpt_empirical_full_min 0.763

loop_
_space_group_symop_operation_xyz
'x, y, z'
'-x+1/2, y+1/2, -z+1/2'
'-x, -y, -z'
'x-1/2, -y-1/2, z-1/2'

loop_
_atom_site_label
_atom_site_type_symbol
_atom_site_fract_x
_atom_site_fract_y
_atom_site_fract_z
_atom_site_U_iso_or_equiv
_atom_site_adp_type
_atom_site_occupancy
_atom_site_site_symmetry_order
_atom_site_calc_flag
_atom_site_refinement_flags_posn
_atom_site_refinement_flags_adp
_atom_site_refinement_flags_occupancy
_atom_site_disorder_assembly
_atom_site_disorder_group
F001 F 0.86098(14) 0.05275(18) 0.43516(10) 0.0975(5) Uani 1 1 d . . . . .
N002 N 0.58082(15) 0.4452(2) 0.60116(10) 0.0525(5) Uani 1 1 d . . . . .
N003 N 0.48210(16) 0.2311(2) 0.54212(11) 0.0582(5) Uani 1 1 d . . . . .
N004 N 0.36891(16) 0.5443(2) 0.66493(11) 0.0625(5) Uani 1 1 d . . . . .
C005 C 0.46938(19) 0.3573(3) 0.58560(12) 0.0526(5) Uani 1 1 d . . . . .
C006 C 0.67259(19) 0.3645(2) 0.56268(12) 0.0529(5) Uani 1 1 d . . . . .
C007 C 0.71330(19) 0.6594(2) 0.66664(13) 0.0556(6) Uani 1 1 d . . . . .
C008 C 0.60781(19) 0.2342(2) 0.52731(12) 0.0538(5) Uani 1 1 d . . . . .
C009 C 0.3585(2) 0.4078(3) 0.61942(13) 0.0566(6) Uani 1 1 d . . . . .
C00A C 0.5880(2) 0.5809(2) 0.64890(13) 0.0570(6) Uani 1 1 d . . . . .
C00B C 0.7499(2) 0.7779(3) 0.61758(14) 0.0633(6) Uani 1 1 d . . . . .
H00B H 0.693264 0.813494 0.574614 0.076 Uiso 1 1 calc R . . . .
C00C C 0.6705(2) 0.1268(3) 0.48309(14) 0.0634(6) Uani 1 1 d . . . . .
H00C H 0.629227 0.039462 0.458764 0.076 Uiso 1 1 calc R . . . .
C00D C 0.8005(2) 0.3915(3) 0.55556(14) 0.0650(6) Uani 1 1 d . . . . .
H00D H 0.843226 0.478474 0.579278 0.078 Uiso 1 1 calc R . . . .
C00E C 0.9539(2) 0.7914(3) 0.69549(16) 0.0696(7) Uani 1 1 d . . . . .
H00E H 1.035243 0.834457 0.704672 0.084 Uiso 1 1 calc R . . . .
C00F C 0.4825(2) 0.6273(3) 0.67913(14) 0.0655(6) Uani 1 1 d . . . . .
H00F H 0.485450 0.717777 0.710506 0.079 Uiso 1 1 calc R . . . .
C00G C 0.7975(2) 0.6096(3) 0.73119(14) 0.0693(7) Uani 1 1 d . . . . .
H00G H 0.773410 0.531560 0.765145 0.083 Uiso 1 1 calc R . . . .
C00H C 0.8700(2) 0.8434(3) 0.63212(15) 0.0692(7) Uani 1 1 d . . . . .
H00H H 0.894047 0.922854 0.598938 0.083 Uiso 1 1 calc R . . . .
C00I C 0.2380(2) 0.3495(3) 0.61968(15) 0.0686(7) Uani 1 1 d . . . . .
H00I H 0.205158 0.258985 0.593797 0.082 Uiso 1 1 calc R . . . .
C00J C 0.7954(2) 0.1567(3) 0.47748(15) 0.0693(7) Uani 1 1 d . . . . .
C00K C 0.8614(2) 0.2842(3) 0.51200(16) 0.0720(7) Uani 1 1 d . . . . .
H00K H 0.947017 0.297629 0.505866 0.086 Uiso 1 1 calc R . . . .
C00L C 0.9178(2) 0.6760(3) 0.74533(15) 0.0735(7) Uani 1 1 d . . . . .
H00L H 0.974321 0.642163 0.788742 0.088 Uiso 1 1 calc R . . . .
C00M C 0.1733(2) 0.4517(3) 0.66621(17) 0.0791(8) Uani 1 1 d . . . . .
H00M H 0.089343 0.440737 0.676814 0.095 Uiso 1 1 calc R . . . .
C00N C 0.2542(2) 0.5700(3) 0.69330(16) 0.0788(8) Uani 1 1 d . . . . .
H00N H 0.235083 0.653754 0.725473 0.095 Uiso 1 1 calc R . . . .

loop_
_atom_site_aniso_label
_atom_site_aniso_U_11
_atom_site_aniso_U_22
_atom_site_aniso_U_33
_atom_site_aniso_U_23
_atom_site_aniso_U_13
_atom_site_aniso_U_12
F001 0.0933(11) 0.0852(10) 0.1222(14) -0.0263(9) 0.0465(9) -0.0093(9)
N002 0.0515(10) 0.0508(10) 0.0540(11) 0.0028(8) 0.0017(8) -0.0087(8)
N003 0.0567(11) 0.0606(12) 0.0566(12) -0.0014(9) 0.0032(8) -0.0101(9)
N004 0.0555(11) 0.0607(12) 0.0715(13) 0.0018(10) 0.0085(9) -0.0016(10)
C005 0.0520(12) 0.0563(13) 0.0478(13) 0.0067(11) -0.0015(9) -0.0058(11)
C006 0.0566(13) 0.0524(13) 0.0494(13) 0.0060(10) 0.0052(10) -0.0059(11)
C007 0.0563(13) 0.0535(13) 0.0558(14) -0.0053(11) 0.0020(10) -0.0065(11)
C008 0.0545(13) 0.0555(13) 0.0506(14) 0.0030(10) 0.0033(10) -0.0065(11)
C009 0.0544(13) 0.0596(14) 0.0546(14) 0.0045(11) 0.0013(10) -0.0022(11)
C00A 0.0622(14) 0.0500(13) 0.0578(14) 0.0003(11) 0.0029(11) -0.0074(11)
C00B 0.0653(14) 0.0633(14) 0.0594(15) -0.0022(11) -0.0008(11) -0.0098(12)
C00C 0.0716(15) 0.0581(14) 0.0606(15) -0.0033(11) 0.0081(11) -0.0110(12)
C00D 0.0572(14) 0.0611(14) 0.0768(17) -0.0024(12) 0.0089(12) -0.0133(12)
C00E 0.0606(14) 0.0724(17) 0.0747(18) -0.0207(14) 0.0039(12) -0.0089(13)
C00F 0.0666(15) 0.0586(14) 0.0704(17) -0.0042(12) 0.0051(12) -0.0047(12)
C00G 0.0742(16) 0.0719(16) 0.0592(16) 0.0046(12) -0.0020(12) -0.0094(13)
C00H 0.0685(15) 0.0651(15) 0.0742(17) -0.0016(12) 0.0099(13) -0.0152(13)
C00I 0.0571(14) 0.0722(16) 0.0758(18) 0.0057(13) 0.0058(12) -0.0065(13)
C00J 0.0747(16) 0.0643(15) 0.0728(17) -0.0038(13) 0.0253(13) -0.0021(14)
C00K 0.0616(14) 0.0681(16) 0.0890(19) -0.0021(14) 0.0203(13) -0.0106(13)
C00L 0.0717(16) 0.0841(18) 0.0601(17) -0.0100(14) -0.0102(12) -0.0032(14)
C00M 0.0583(14) 0.0817(18) 0.099(2) 0.0068(16) 0.0176(14) -0.0037(15)
C00N 0.0701(16) 0.0767(18) 0.093(2) -0.0026(15) 0.0224(14) 0.0090(14)

loop_
_atom_type_symbol
_atom_type_description
_atom_type_scat_dispersion_real
_atom_type_scat_dispersion_imag
_atom_type_scat_source
C C 0.0033 0.0016 'International Tables Vol C Tables 4.2.6.8 and 6.1.1.4'
H H 0.0000 0.0000 'International Tables Vol C Tables 4.2.6.8 and 6.1.1.4'
F F 0.0171 0.0103 'International Tables Vol C Tables 4.2.6.8 and 6.1.1.4'
N N 0.0061 0.0033 'International Tables Vol C Tables 4.2.6.8 and 6.1.1.4'

loop_
_geom_angle_atom_site_label_1
_geom_angle_atom_site_label_2
_geom_angle_atom_site_label_3
_geom_angle
_geom_angle_site_symmetry_1
_geom_angle_site_symmetry_3
_geom_angle_publ_flag
C005 N002 C006 105.49(17) . . ?
C005 N002 C00A 122.34(18) . . ?
C00A N002 C006 132.13(17) . . ?
C005 N003 C008 104.48(17) . . ?
C009 N004 C00F 122.0(2) . . ?
C00N N004 C009 108.05(19) . . ?
C00N N004 C00F 129.9(2) . . ?
N002 C005 C009 118.70(19) . . ?
N003 C005 N002 113.66(19) . . ?
N003 C005 C009 127.61(19) . . ?
C008 C006 N002 104.58(17) . . ?
C00D C006 N002 133.7(2) . . ?
C00D C006 C008 121.7(2) . . ?
C00B C007 C00A 121.02(19) . . ?
C00G C007 C00A 119.7(2) . . ?
C00G C007 C00B 119.2(2) . . ?
N003 C008 C006 111.80(19) . . ?
N003 C008 C00C 127.8(2) . . ?
C00C C008 C006 120.4(2) . . ?
N004 C009 C005 117.15(19) . . ?
C00I C009 N004 108.3(2) . . ?
C00I C009 C005 134.6(2) . . ?
N002 C00A C007 118.12(19) . . ?
C00F C00A N002 118.00(19) . . ?
C00F C00A C007 123.8(2) . . ?
C007 C00B H00B 119.8 . . ?
C00H C00B C007 120.3(2) . . ?
C00H C00B H00B 119.8 . . ?
C008 C00C H00C 121.9 . . ?
C00J C00C C008 116.3(2) . . ?
C00J C00C H00C 121.9 . . ?
C006 C00D H00D 121.4 . . ?
C00K C00D C006 117.3(2) . . ?
C00K C00D H00D 121.4 . . ?
C00H C00E H00E 120.0 . . ?
C00H C00E C00L 120.0(2) . . ?
C00L C00E H00E 120.0 . . ?
N004 C00F H00F 119.1 . . ?
C00A C00F N004 121.8(2) . . ?
C00A C00F H00F 119.1 . . ?
C007 C00G H00G 120.0 . . ?
C007 C00G C00L 120.1(2) . . ?
C00L C00G H00G 120.0 . . ?
C00B C00H H00H 120.0 . . ?
C00E C00H C00B 120.1(2) . . ?
C00E C00H H00H 120.0 . . ?
C009 C00I H00I 126.4 . . ?
C009 C00I C00M 107.2(2) . . ?
C00M C00I H00I 126.4 . . ?
F001 C00J C00K 117.5(2) . . ?
C00C C00J F001 118.1(2) . . ?
C00C C00J C00K 124.4(2) . . ?
C00D C00K C00J 119.9(2) . . ?
C00D C00K H00K 120.0 . . ?
C00J C00K H00K 120.0 . . ?
C00E C00L C00G 120.2(2) . . ?
C00E C00L H00L 119.9 . . ?
C00G C00L H00L 119.9 . . ?
C00I C00M H00M 125.8 . . ?
C00N C00M C00I 108.3(2) . . ?
C00N C00M H00M 125.8 . . ?
N004 C00N H00N 125.9 . . ?
C00M C00N N004 108.2(2) . . ?
C00M C00N H00N 125.9 . . ?

loop_
_geom_bond_atom_site_label_1
_geom_bond_atom_site_label_2
_geom_bond_distance
_geom_bond_site_symmetry_2
_geom_bond_publ_flag
F001 C00J 1.373(3) . ?
N002 C005 1.392(2) . ?
N002 C006 1.407(3) . ?
N002 C00A 1.401(3) . ?
N003 C005 1.313(3) . ?
N003 C008 1.381(3) . ?
N004 C009 1.386(3) . ?
N004 C00F 1.388(3) . ?
N004 C00N 1.372(3) . ?
C005 C009 1.428(3) . ?
C006 C008 1.397(3) . ?
C006 C00D 1.391(3) . ?
C007 C00A 1.481(3) . ?
C007 C00B 1.385(3) . ?
C007 C00G 1.382(3) . ?
C008 C00C 1.393(3) . ?
C009 C00I 1.367(3) . ?
C00A C00F 1.339(3) . ?
C00B H00B 0.9300 . ?
C00B C00H 1.380(3) . ?
C00C H00C 0.9300 . ?
C00C C00J 1.358(3) . ?
C00D H00D 0.9300 . ?
C00D C00K 1.376(3) . ?
C00E H00E 0.9300 . ?
C00E C00H 1.373(3) . ?
C00E C00L 1.373(3) . ?
C00F H00F 0.9300 . ?
C00G H00G 0.9300 . ?
C00G C00L 1.384(3) . ?
C00H H00H 0.9300 . ?
C00I H00I 0.9300 . ?
C00I C00M 1.400(3) . ?
C00J C00K 1.377(3) . ?
C00K H00K 0.9300 . ?
C00L H00L 0.9300 . ?
C00M H00M 0.9300 . ?
C00M C00N 1.362(3) . ?
C00N H00N 0.9300 . ?
